data_7050558
loop_
_publ_author_name
'Jos\'e Carranza'
'Conor Brennan'
'Jorunn Sletten'
'Brita Vangdal'
'Paul Rillema'
'Francesc Lloret'
'Miguel Julve'

_publ_section_title
;
 Syntheses, crystal structures and magnetic properties of new oxalato-,
 croconato- and squarato-containing copper(II) complexes
;
_journal_issue 12
_journal_name_full 'New J. Chem.'
_journal_page_first 1775
_journal_page_last 1783
_journal_paper_doi 10.1039/b301212n
_journal_volume 27
_journal_year 2003
_chemical_formula_sum 'C12 H15 Cu N3 O8'
_chemical_formula_weight 392.81
_chemical_name_systematic
;
?
;
_space_group_IT_number 14
_symmetry_cell_setting monoclinic
_symmetry_space_group_name_Hall '-P 2ybc'
_symmetry_space_group_name_H-M 'P 1 21/c 1'
_atom_sites_solution_hydrogens 'geom if bound to C or N, difmap if bound to O'
_atom_sites_solution_primary direct
_atom_sites_solution_secondary difmap
_audit_creation_method SHELXL-97
_cell_angle_alpha 90.00
_cell_angle_beta 111.533(2)
_cell_angle_gamma 90.00
_cell_formula_units_Z 4
_cell_length_a 8.4848(4)
_cell_length_b 21.1731(12)
_cell_length_c 9.3035(5)
_cell_measurement_reflns_used 8132
_cell_measurement_temperature 153(2)
_cell_volume 1554.72(14)
_computing_cell_refinement 'SAINT, version 6.02a'
_computing_data_collection 'SMART, version 5.054'
_computing_data_reduction 'SAINT, version 6.02a'
_computing_molecular_graphics 'XP, version 5.1'
_computing_structure_refinement 'SHELXL-97 (Sheldrick, 1997)'
_computing_structure_solution 'SHELXS-97 (Sheldrick, 1990)'
_diffrn_ambient_temperature 153(2)
_diffrn_measured_fraction_theta_full 0.994
_diffrn_measured_fraction_theta_max 0.994
_diffrn_measurement_device_type '2K SMART CCD'
_diffrn_measurement_method 'omega scan'
_diffrn_radiation_monochromator graphite
_diffrn_radiation_source 'fine-focus sealed tube'
_diffrn_radiation_type MoK\a
_diffrn_radiation_wavelength 0.71073
_diffrn_reflns_av_R_equivalents 0.0198
_diffrn_reflns_av_sigmaI/netI 0.0273
_diffrn_reflns_limit_h_max 11
_diffrn_reflns_limit_h_min -12
_diffrn_reflns_limit_k_max 24
_diffrn_reflns_limit_k_min -30
_diffrn_reflns_limit_l_max 13
_diffrn_reflns_limit_l_min -13
_diffrn_reflns_number 13985
_diffrn_reflns_theta_full 30.52
_diffrn_reflns_theta_max 30.52
_diffrn_reflns_theta_min 1.92
_diffrn_standards_decay_% 0
_diffrn_standards_number '50 first frames remeasured at end of data collection'
_exptl_absorpt_coefficient_mu 1.453
_exptl_absorpt_correction_T_max 'see above'
_exptl_absorpt_correction_T_min 'Tmin/Tmax ratio 0.830281'
_exptl_absorpt_correction_type 'empirical, SADABS'
_exptl_crystal_colour green
_exptl_crystal_density_diffrn 1.678
_exptl_crystal_density_method 'not measured'
_exptl_crystal_description rod
_exptl_crystal_F_000 804
_exptl_crystal_size_max 0.50
_exptl_crystal_size_mid 0.28
_exptl_crystal_size_min 0.23
_refine_diff_density_max 0.395
_refine_diff_density_min -0.549
_refine_diff_density_rms 0.128
_refine_ls_extinction_method none
_refine_ls_goodness_of_fit_ref 1.144
_refine_ls_hydrogen_treatment 'riding model'
_refine_ls_matrix_type full
_refine_ls_number_parameters 217
_refine_ls_number_reflns 4716
_refine_ls_number_restraints 0
_refine_ls_restrained_S_all 1.144
_refine_ls_R_factor_all 0.0339
_refine_ls_R_factor_gt 0.0263
_refine_ls_shift/su_max 0.001
_refine_ls_shift/su_mean 0.000
_refine_ls_structure_factor_coef Fsqd
_refine_ls_weighting_details 'calc w=1/[\s^2^(Fo^2^)+(0.0476P)^2^+0.1883P] where P=(Fo^2^+2Fc^2^)/3'
_refine_ls_weighting_scheme calc
_refine_ls_wR_factor_gt 0.0748
_refine_ls_wR_factor_ref 0.0845
_reflns_number_gt 4093
_reflns_number_total 4716
_reflns_threshold_expression >2sigma(I)
_cod_data_source_file b301212n.txt
_cod_data_source_block 2jc
_cod_original_sg_symbol_H-M 'P 21/c'
_cod_database_code 7050558

loop_
_symmetry_equiv_pos_as_xyz
'x, y, z'
'-x, y+1/2, -z+1/2'
'-x, -y, -z'
'x, -y-1/2, z-1/2'

loop_
_atom_site_label
_atom_site_type_symbol
_atom_site_fract_x
_atom_site_fract_y
_atom_site_fract_z
_atom_site_U_iso_or_equiv
_atom_site_adp_type
_atom_site_occupancy
_atom_site_symmetry_multiplicity
_atom_site_calc_flag
_atom_site_refinement_flags
_atom_site_disorder_assembly
_atom_site_disorder_group
Cu1 Cu 0.41859(2) 0.656775(7) 0.10438(2) 0.01757(6) Uani 1 1 d . . .
O1 O 0.27046(14) 0.68661(5) 0.20983(13) 0.0230(2) Uani 1 1 d . . .
O2 O 0.15639(14) 0.54149(5) 0.24602(14) 0.0272(2) Uani 1 1 d . . .
O3 O -0.09049(14) 0.59630(5) 0.41600(13) 0.0268(2) Uani 1 1 d . . .
O4 O 0.00869(14) 0.73912(5) 0.35671(14) 0.0267(2) Uani 1 1 d . . .
O5 O 0.39177(14) 0.56533(5) 0.13103(14) 0.0243(2) Uani 1 1 d . . .
H51 H 0.3250 0.5555 0.1624 0.036 Uiso 1 1 d R . .
H52 H 0.4827 0.5446 0.1841 0.036 Uiso 1 1 d R . .
O6 O 0.22067(14) 0.66133(5) -0.12892(13) 0.0238(2) Uani 1 1 d . . .
H61 H 0.1554 0.6906 -0.1381 0.036 Uiso 1 1 d R . .
H62 H 0.1663 0.6285 -0.1581 0.036 Uiso 1 1 d R . .
O7 O 0.67565(15) 0.50371(6) 0.29203(16) 0.0328(3) Uani 1 1 d . . .
H71 H 0.7236 0.4814 0.2578 0.049 Uiso 1 1 d R . .
H72 H 0.7416 0.5334 0.3180 0.051 Uiso 1 1 d R . .
O8 O -0.03299(15) 0.44125(5) 0.27464(14) 0.0275(2) Uani 1 1 d . . .
H81 H 0.0034 0.4326 0.3587 0.041 Uiso 1 1 d R . .
H82 H 0.0329 0.4711 0.2795 0.041 Uiso 1 1 d R . .
N1 N 0.48949(15) 0.74886(5) 0.09709(14) 0.0182(2) Uani 1 1 d . . .
N2 N 0.61251(15) 0.64215(6) 0.03615(14) 0.0192(2) Uani 1 1 d . . .
N3 N 0.79984(15) 0.68466(6) -0.04875(14) 0.0207(2) Uani 1 1 d . . .
H31 H 0.8598 0.7132 -0.0750 0.031 Uiso 1 1 calc R . .
C1 C 0.41851(18) 0.80084(7) 0.13126(17) 0.0210(3) Uani 1 1 d . . .
H1 H 0.3314 0.7960 0.1717 0.031 Uiso 1 1 calc R . .
C2 C 0.4691(2) 0.86138(7) 0.10895(17) 0.0241(3) Uani 1 1 d . . .
H2 H 0.4168 0.8973 0.1337 0.036 Uiso 1 1 calc R . .
C3 C 0.5961(2) 0.86888(7) 0.05044(19) 0.0262(3) Uani 1 1 d . . .
H3 H 0.6315 0.9099 0.0340 0.039 Uiso 1 1 calc R . .
C4 C 0.67140(19) 0.81553(7) 0.01594(18) 0.0235(3) Uani 1 1 d . . .
H4 H 0.7597 0.8194 -0.0234 0.035 Uiso 1 1 calc R . .
C5 C 0.61436(17) 0.75651(6) 0.04036(16) 0.0181(2) Uani 1 1 d . . .
C6 C 0.67846(17) 0.69611(6) 0.00911(16) 0.0183(2) Uani 1 1 d . . .
C7 C 0.69622(18) 0.59401(7) -0.00651(17) 0.0217(3) Uani 1 1 d . . .
H7 H 0.6764 0.5501 -0.0003 0.032 Uiso 1 1 calc R . .
C8 C 0.81271(19) 0.62009(7) -0.05926(17) 0.0227(3) Uani 1 1 d . . .
H8 H 0.8878 0.5979 -0.0960 0.034 Uiso 1 1 calc R . .
C9 C 0.16843(17) 0.65991(6) 0.26105(16) 0.0175(2) Uani 1 1 d . . .
C10 C 0.11805(17) 0.59538(7) 0.28053(16) 0.0194(2) Uani 1 1 d . . .
C11 C 0.00474(17) 0.61996(7) 0.35463(16) 0.0195(3) Uani 1 1 d . . .
C12 C 0.05145(17) 0.68490(7) 0.33018(16) 0.0191(2) Uani 1 1 d . . .

loop_
_atom_site_aniso_label
_atom_site_aniso_U_11
_atom_site_aniso_U_22
_atom_site_aniso_U_33
_atom_site_aniso_U_23
_atom_site_aniso_U_13
_atom_site_aniso_U_12
Cu1 0.01871(10) 0.01494(9) 0.02365(10) -0.00034(6) 0.01320(7) -0.00086(6)
O1 0.0287(5) 0.0175(5) 0.0324(5) -0.0011(4) 0.0224(5) -0.0016(4)
O2 0.0299(6) 0.0159(5) 0.0453(7) -0.0008(4) 0.0250(5) -0.0012(4)
O3 0.0275(6) 0.0272(5) 0.0339(6) 0.0009(4) 0.0208(5) -0.0038(4)
O4 0.0286(6) 0.0187(5) 0.0412(6) -0.0056(4) 0.0228(5) -0.0010(4)
O5 0.0239(5) 0.0174(5) 0.0390(6) 0.0028(4) 0.0204(5) 0.0011(4)
O6 0.0234(5) 0.0183(5) 0.0291(5) -0.0014(4) 0.0088(4) 0.0006(4)
O7 0.0259(6) 0.0250(6) 0.0510(8) 0.0033(5) 0.0182(5) 0.0001(4)
O8 0.0309(6) 0.0224(5) 0.0308(6) -0.0019(4) 0.0131(5) -0.0070(4)
N1 0.0196(5) 0.0170(5) 0.0208(5) -0.0008(4) 0.0108(4) -0.0012(4)
N2 0.0202(5) 0.0182(5) 0.0227(6) -0.0006(4) 0.0120(5) -0.0006(4)
N3 0.0194(5) 0.0232(6) 0.0237(6) -0.0004(4) 0.0130(5) -0.0009(4)
C1 0.0208(6) 0.0210(7) 0.0238(7) -0.0012(5) 0.0113(5) 0.0011(5)
C2 0.0265(7) 0.0194(7) 0.0262(7) -0.0025(5) 0.0096(6) 0.0008(5)
C3 0.0304(8) 0.0185(7) 0.0312(7) -0.0002(5) 0.0132(6) -0.0034(6)
C4 0.0241(7) 0.0214(7) 0.0280(7) 0.0009(5) 0.0132(6) -0.0033(5)
C5 0.0174(6) 0.0194(6) 0.0195(6) -0.0004(5) 0.0090(5) -0.0018(5)
C6 0.0174(6) 0.0202(6) 0.0200(6) -0.0001(5) 0.0102(5) -0.0005(5)
C7 0.0234(7) 0.0197(6) 0.0243(7) -0.0008(5) 0.0115(5) 0.0011(5)
C8 0.0229(7) 0.0251(7) 0.0233(7) -0.0026(5) 0.0121(5) 0.0018(5)
C9 0.0185(6) 0.0162(6) 0.0201(6) -0.0006(4) 0.0098(5) -0.0004(4)
C10 0.0181(6) 0.0188(6) 0.0238(6) 0.0006(5) 0.0105(5) -0.0007(5)
C11 0.0184(6) 0.0206(6) 0.0220(6) 0.0001(5) 0.0102(5) -0.0006(5)
C12 0.0182(6) 0.0197(6) 0.0218(6) -0.0017(5) 0.0103(5) -0.0021(5)

loop_
_atom_type_symbol
_atom_type_description
_atom_type_scat_dispersion_real
_atom_type_scat_dispersion_imag
_atom_type_scat_source
C C 0.0033 0.0016 'International Tables Vol C Tables 4.2.6.8 and 6.1.1.4'
H H 0.0000 0.0000 'International Tables Vol C Tables 4.2.6.8 and 6.1.1.4'
N N 0.0061 0.0033 'International Tables Vol C Tables 4.2.6.8 and 6.1.1.4'
O O 0.0106 0.0060 'International Tables Vol C Tables 4.2.6.8 and 6.1.1.4'
Cu Cu 0.3201 1.2651 'International Tables Vol C Tables 4.2.6.8 and 6.1.1.4'

loop_
_geom_angle_atom_site_label_1
_geom_angle_atom_site_label_2
_geom_angle_atom_site_label_3
_geom_angle
_geom_angle_site_symmetry_1
_geom_angle_site_symmetry_3
_geom_angle_publ_flag
O1 Cu1 O5 97.37(4) . . ?
O1 Cu1 N2 164.76(5) . . ?
O5 Cu1 N2 91.97(5) . . ?
O1 Cu1 N1 87.70(4) . . ?
O5 Cu1 N1 170.22(5) . . ?
N2 Cu1 N1 81.40(5) . . ?
O1 Cu1 O6 94.70(4) . . ?
O5 Cu1 O6 94.89(4) . . ?
N2 Cu1 O6 96.47(5) . . ?
N1 Cu1 O6 93.01(4) . . ?
C9 O1 Cu1 134.24(9) . . ?
Cu1 O5 H51 117.0 . . ?
Cu1 O5 H52 116.6 . . ?
H51 O5 H52 106.2 . . ?
Cu1 O6 H61 112.3 . . ?
Cu1 O6 H62 114.8 . . ?
H61 O6 H62 109.3 . . ?
H71 O7 H72 100.9 . . ?
H81 O8 H82 96.7 . . ?
C1 N1 C5 118.37(12) . . ?
C1 N1 Cu1 127.40(9) . . ?
C5 N1 Cu1 114.05(9) . . ?
C6 N2 C7 106.37(12) . . ?
C6 N2 Cu1 112.27(9) . . ?
C7 N2 Cu1 141.05(10) . . ?
C6 N3 C8 107.40(11) . . ?
C6 N3 H31 126.3 . . ?
C8 N3 H31 126.3 . . ?
N1 C1 C2 121.89(13) . . ?
N1 C1 H1 119.1 . . ?
C2 C1 H1 119.1 . . ?
C3 C2 C1 119.47(14) . . ?
C3 C2 H2 120.3 . . ?
C1 C2 H2 120.3 . . ?
C2 C3 C4 119.16(14) . . ?
C2 C3 H3 120.4 . . ?
C4 C3 H3 120.4 . . ?
C5 C4 C3 118.40(13) . . ?
C5 C4 H4 120.8 . . ?
C3 C4 H4 120.8 . . ?
N1 C5 C4 122.71(12) . . ?
N1 C5 C6 111.98(11) . . ?
C4 C5 C6 125.31(12) . . ?
N2 C6 N3 110.83(12) . . ?
N2 C6 C5 119.94(12) . . ?
N3 C6 C5 129.22(12) . . ?
C8 C7 N2 108.66(13) . . ?
C8 C7 H7 125.7 . . ?
N2 C7 H7 125.7 . . ?
C7 C8 N3 106.74(12) . . ?
C7 C8 H8 126.6 . . ?
N3 C8 H8 126.6 . . ?
O1 C9 C10 137.39(12) . . ?
O1 C9 C12 132.19(12) . . ?
C10 C9 C12 90.41(10) . . ?
O2 C10 C9 134.42(12) . . ?
O2 C10 C11 135.66(13) . . ?
C9 C10 C11 89.92(11) . . ?
O3 C11 C10 135.67(14) . . ?
O3 C11 C12 134.39(13) . . ?
C10 C11 C12 89.93(10) . . ?
O4 C12 C9 135.05(13) . . ?
O4 C12 C11 135.26(12) . . ?
C9 C12 C11 89.69(11) . . ?

loop_
_geom_bond_atom_site_label_1
_geom_bond_atom_site_label_2
_geom_bond_distance
_geom_bond_site_symmetry_2
_geom_bond_publ_flag
Cu1 O1 1.9612(10) . ?
Cu1 O5 1.9758(10) . ?
Cu1 N2 1.9932(12) . ?
Cu1 N1 2.0489(11) . ?
Cu1 O6 2.2057(11) . ?
O1 C9 1.2645(16) . ?
O2 C10 1.2600(17) . ?
O3 C11 1.2524(17) . ?
O4 C12 1.2553(17) . ?
O5 H51 0.7552 . ?
O5 H52 0.8665 . ?
O6 H61 0.8141 . ?
O6 H62 0.8236 . ?
O7 H71 0.7647 . ?
O7 H72 0.8164 . ?
O8 H81 0.7510 . ?
O8 H82 0.8337 . ?
N1 C1 1.3473(17) . ?
N1 C5 1.3557(17) . ?
N2 C6 1.3360(17) . ?
N2 C7 1.3814(18) . ?
N3 C6 1.3476(16) . ?
N3 C8 1.378(2) . ?
N3 H31 0.8800 . ?
C1 C2 1.391(2) . ?
C1 H1 0.9500 . ?
C2 C3 1.384(2) . ?
C2 H2 0.9500 . ?
C3 C4 1.392(2) . ?
C3 H3 0.9500 . ?
C4 C5 1.3885(19) . ?
C4 H4 0.9500 . ?
C5 C6 1.4601(19) . ?
C7 C8 1.371(2) . ?
C7 H7 0.9500 . ?
C8 H8 0.9500 . ?
C9 C10 1.4626(18) . ?
C9 C12 1.4654(18) . ?
C10 C11 1.4687(19) . ?
C11 C12 1.472(2) . ?
